data_4061207
loop_
_publ_author_name
'Wallbank, Andrew I.'
'Brown, Martin J.'
'Nitschke, Christian'
'Corrigan, John F.'

_publ_section_title
;
 Biphenylene-4,4'-diselenolate as a Molecular Bridge: Preparation and
 Characterization of [PdCl(PnBu3)2Se-C6H4-C6H4-Se-PdCl(PnBu3)2]
;
_journal_coden_ASTM ORGND7
_journal_issue 23
_journal_name_full Organometallics
_journal_page_first 5648
_journal_page_last 5651
_journal_paper_doi 10.1021/om049721n
_journal_volume 23
_journal_year 2004
_chemical_formula_sum 'C12 H22 Se2 Si2'
_chemical_formula_weight 380.40
_space_group_IT_number 2
_symmetry_cell_setting triclinic
_symmetry_space_group_name_Hall '-P 1'
_symmetry_space_group_name_H-M 'P -1'
_cell_angle_alpha 70.874(2)
_cell_angle_beta 88.268(2)
_cell_angle_gamma 85.682(2)
_cell_formula_units_Z 1
_cell_length_a 6.1838(2)
_cell_length_b 7.0703(3)
_cell_length_c 10.3448(4)
_cell_measurement_temperature 200(2)
_cell_volume 426.10(3)
_diffrn_ambient_temperature 200(2)
_exptl_crystal_density_diffrn 1.482
_cod_depositor_comments
;
The following automatic conversions were performed:
'_symmetry_cell_setting' value 'Triclinic' changed to 'triclinic'
according to '/home/saulius/struct/CIF-dictionaries/cif_core.dic'
dictionary named 'cif_core.dic' version 2.4.1 from 2010-06-29.

Automatic conversion script
Id: cif_fix_enum 1527 2010-12-29 10:47:43Z saulius 
;
_cod_database_code 4061207

loop_
_symmetry_equiv_pos_as_xyz
'x, y, z'
'-x, -y, -z'

loop_
_atom_site_label
_atom_site_type_symbol
_atom_site_fract_x
_atom_site_fract_y
_atom_site_fract_z
_atom_site_U_iso_or_equiv
_atom_site_adp_type
_atom_site_occupancy
_atom_site_symmetry_multiplicity
_atom_site_calc_flag
_atom_site_refinement_flags
_atom_site_disorder_assembly
_atom_site_disorder_group
Se1 Se 0.73974(6) 0.50239(5) 0.70761(3) 0.04287(16) Uani 1 1 d . . .
Si1 Si 0.65190(14) 0.19066(14) 0.71130(8) 0.0331(2) Uani 1 1 d . . .
C1 C 0.5989(5) 0.4979(5) 0.8776(3) 0.0318(7) Uani 1 1 d . . .
C2 C 0.3846(5) 0.5718(5) 0.8794(3) 0.0362(7) Uani 1 1 d . . .
H2 H 0.3045 0.6200 0.7967 0.043 Uiso 1 1 calc R . .
C3 C 0.7132(5) 0.4243(5) 0.9993(3) 0.0351(7) Uani 1 1 d . . .
H3 H 0.8590 0.3711 0.9994 0.042 Uiso 1 1 calc R . .
C4 C 0.7737(6) 0.0000(6) 0.8660(4) 0.0493(9) Uani 1 1 d . . .
H4A H 0.7351 -0.1337 0.8700 0.074 Uiso 1 1 calc R . .
H4B H 0.7184 0.0286 0.9480 0.074 Uiso 1 1 calc R . .
H4C H 0.9318 0.0046 0.8617 0.074 Uiso 1 1 calc R . .
C5 C 0.3512(5) 0.1829(6) 0.7132(4) 0.0470(9) Uani 1 1 d . . .
H5A H 0.3136 0.0484 0.7183 0.071 Uiso 1 1 calc R . .
H5B H 0.2910 0.2815 0.6294 0.071 Uiso 1 1 calc R . .
H5C H 0.2908 0.2146 0.7930 0.071 Uiso 1 1 calc R . .
C6 C 0.7691(6) 0.1617(7) 0.5512(4) 0.0537(10) Uani 1 1 d . . .
H6A H 0.7584 0.0233 0.5528 0.081 Uiso 1 1 calc R . .
H6B H 0.9218 0.1924 0.5436 0.081 Uiso 1 1 calc R . .
H6C H 0.6891 0.2539 0.4726 0.081 Uiso 1 1 calc R . .

loop_
_atom_site_aniso_label
_atom_site_aniso_U_11
_atom_site_aniso_U_22
_atom_site_aniso_U_33
_atom_site_aniso_U_23
_atom_site_aniso_U_13
_atom_site_aniso_U_12
Se1 0.0530(2) 0.0345(2) 0.0392(2) -0.00936(16) 0.01119(15) -0.00815(16)
Si1 0.0338(4) 0.0345(5) 0.0311(4) -0.0116(4) -0.0012(3) 0.0012(4)
C1 0.0412(17) 0.0206(15) 0.0343(15) -0.0100(12) 0.0015(13) -0.0031(13)
C2 0.0428(17) 0.0294(17) 0.0365(16) -0.0109(14) -0.0093(13) 0.0017(14)
C3 0.0323(15) 0.0287(17) 0.0458(18) -0.0146(14) -0.0027(13) 0.0012(13)
C4 0.053(2) 0.037(2) 0.053(2) -0.0079(17) -0.0133(17) -0.0027(17)
C5 0.0358(18) 0.057(2) 0.0511(19) -0.0210(18) -0.0003(15) -0.0041(16)
C6 0.048(2) 0.068(3) 0.052(2) -0.033(2) 0.0028(17) 0.0074(19)

loop_
_geom_bond_atom_site_label_1
_geom_bond_atom_site_label_2
_geom_bond_distance
_geom_bond_site_symmetry_2
_geom_bond_publ_flag
Se1 C1 1.931(3) . ?
Se1 Si1 2.2974(10) . ?
Si1 C6 1.854(4) . ?
Si1 C4 1.858(3) . ?
Si1 C5 1.864(3) . ?
C1 C3 1.387(4) . ?
C1 C2 1.389(4) . ?
C2 C3 1.384(5) 2_667 ?
C3 C2 1.384(5) 2_667 ?
